data_1515332
loop_
_publ_author_name
'Rossegger, Elisabeth'
'Ol\'ah, L\'aszl\'o'
'Fischer, Roland'
'Kaschnitz, Petra'
'Varga, Ol\'ivia'
'K\'allay, Mih\'aly'
'Scheipl, Gregor'
'Stelzer, Franz'
'Wiesbrock, Frank'

_publ_section_title
;
 Synthesis of a poly(2-azanorbornene) with a high degree of
 cis-TT-stereoregularity and a regular secondary solution structure
;
_journal_issue 10
_journal_name_full 'Polymer Chemistry'
_journal_page_first 2760
_journal_paper_doi 10.1039/c2py20219k
_journal_volume 3
_journal_year 2012
_chemical_formula_sum 'C16 H19 N O2'
_chemical_formula_weight 257.32
_chemical_name_systematic
;
?
;
_space_group_IT_number 4
_symmetry_cell_setting monoclinic
_symmetry_space_group_name_Hall 'P 2yb'
_symmetry_space_group_name_H-M 'P 1 21 1'
_atom_sites_solution_hydrogens geom
_atom_sites_solution_primary direct
_atom_sites_solution_secondary difmap
_audit_creation_method SHELXL-97
_cell_angle_alpha 90.00
_cell_angle_beta 117.303(6)
_cell_angle_gamma 90.00
_cell_formula_units_Z 2
_cell_length_a 11.3513(19)
_cell_length_b 5.7944(10)
_cell_length_c 11.730(2)
_cell_measurement_reflns_used 1542
_cell_measurement_temperature 100(2)
_cell_measurement_theta_max 23.89
_cell_measurement_theta_min 3.39
_cell_volume 685.6(2)
_computing_cell_refinement 'Bruker SAINT'
_computing_data_collection 'Bruker APEX2'
_computing_data_reduction 'Bruker SAINT'
_computing_molecular_graphics 'Bruker SHELXTL'
_computing_publication_material 'Bruker SHELXTL'
_computing_structure_refinement 'SHELXL-97 (Sheldrick, 2008)'
_computing_structure_solution 'SHELXS-97 (Sheldrick, 2008)'
_diffrn_ambient_temperature 100(2)
_diffrn_measured_fraction_theta_full 0.999
_diffrn_measured_fraction_theta_max 0.993
_diffrn_measurement_device_type 'Bruker APEX-II CCD'
_diffrn_measurement_method '\f and \w scans'
_diffrn_radiation_monochromator graphite
_diffrn_radiation_source 'fine-focus sealed tube'
_diffrn_radiation_type MoK\a
_diffrn_radiation_wavelength 0.71073
_diffrn_reflns_av_R_equivalents 0.0567
_diffrn_reflns_av_sigmaI/netI 0.1014
_diffrn_reflns_limit_h_max 13
_diffrn_reflns_limit_h_min -14
_diffrn_reflns_limit_k_max 7
_diffrn_reflns_limit_k_min -7
_diffrn_reflns_limit_l_max 14
_diffrn_reflns_limit_l_min -12
_diffrn_reflns_number 6920
_diffrn_reflns_theta_full 25.00
_diffrn_reflns_theta_max 27.26
_diffrn_reflns_theta_min 2.02
_exptl_absorpt_coefficient_mu 0.082
_exptl_absorpt_correction_type none
_exptl_crystal_colour colourless
_exptl_crystal_density_diffrn 1.246
_exptl_crystal_density_meas ?
_exptl_crystal_density_method 'not measured'
_exptl_crystal_description needle
_exptl_crystal_F_000 276
_exptl_crystal_size_max 0.5
_exptl_crystal_size_mid 0.1
_exptl_crystal_size_min 0.1
_refine_diff_density_max 0.166
_refine_diff_density_min -0.176
_refine_diff_density_rms 0.044
_refine_ls_abs_structure_details 'Flack H D (1983), Acta Cryst. A39, 876-881'
_refine_ls_abs_structure_Flack 1.1(16)
_refine_ls_extinction_method none
_refine_ls_goodness_of_fit_ref 0.969
_refine_ls_hydrogen_treatment constr
_refine_ls_matrix_type full
_refine_ls_number_parameters 174
_refine_ls_number_reflns 2876
_refine_ls_number_restraints 1
_refine_ls_restrained_S_all 0.969
_refine_ls_R_factor_all 0.0979
_refine_ls_R_factor_gt 0.0503
_refine_ls_shift/su_max 0.000
_refine_ls_shift/su_mean 0.000
_refine_ls_structure_factor_coef Fsqd
_refine_ls_weighting_details 'calc w=1/[\s^2^(Fo^2^)+(0.0358P)^2^+0.0000P] where P=(Fo^2^+2Fc^2^)/3'
_refine_ls_weighting_scheme calc
_refine_ls_wR_factor_gt 0.0837
_refine_ls_wR_factor_ref 0.0950
_reflns_number_gt 1890
_reflns_number_total 2876
_reflns_threshold_expression >2sigma(I)
_cod_data_source_file c2py20219k.txt
_cod_data_source_block rf257_fin
_cod_depositor_comments
;
The following automatic conversions were performed:

'_symmetry_cell_setting' value 'Monoclinic' changed to 'monoclinic'
according to
/usr/data/users/saulius/automatic-downloads/retrospective/RSC/lib/dictionaries/cif_core.dic
dictionary named 'cif_core.dic' version 2.4.2 from 2011-04-26.

Automatic conversion script
Id: cif_fix_values 2281 2013-09-26 08:29:07Z andrius 

The following automatic conversions were performed:

'_exptl_crystal_density_meas' value 'not measured' was changed to '?'
- the value is perceived as not measured.

Automatic conversion script
Id: cif_fix_values 3008 2015-01-20 13:52:24Z robertas 
;
_cod_original_sg_symbol_H-M P2(1)
_cod_database_code 1515332

loop_
_symmetry_equiv_pos_as_xyz
'x, y, z'
'-x, y+1/2, -z'

loop_
_atom_site_label
_atom_site_type_symbol
_atom_site_fract_x
_atom_site_fract_y
_atom_site_fract_z
_atom_site_U_iso_or_equiv
_atom_site_adp_type
_atom_site_occupancy
_atom_site_symmetry_multiplicity
_atom_site_calc_flag
_atom_site_refinement_flags
N1 N 0.82372(18) 0.1968(3) 0.18471(18) 0.0204(5) Uani 1 1 d .
O2 O 1.06008(16) -0.0511(3) 0.26966(16) 0.0304(5) Uani 1 1 d .
O1 O 1.16625(17) 0.2735(3) 0.26846(19) 0.0362(5) Uani 1 1 d .
C3 C 0.7619(3) 0.3595(5) -0.0650(2) 0.0288(6) Uani 1 1 d .
H3 H 0.7611 0.4774 -0.1217 0.035 Uiso 1 1 calc R
C1 C 0.9295(2) 0.2709(4) 0.1513(2) 0.0216(6) Uani 1 1 d .
H1 H 0.9364 0.4430 0.1558 0.026 Uiso 1 1 calc R
C2 C 0.8743(2) 0.1931(4) 0.0085(2) 0.0260(6) Uani 1 1 d .
H2 H 0.9408 0.1724 -0.0243 0.031 Uiso 1 1 calc R
C6 C 0.7956(2) -0.0229(4) 0.0089(2) 0.0252(6) Uani 1 1 d .
H6A H 0.7416 -0.0882 -0.0777 0.030 Uiso 1 1 calc R
H6B H 0.8515 -0.1440 0.0689 0.030 Uiso 1 1 calc R
C7 C 1.0638(3) 0.1683(4) 0.2369(2) 0.0227(6) Uani 1 1 d .
C4 C 0.6652(3) 0.3107(4) -0.0359(2) 0.0271(6) Uani 1 1 d .
H4 H 0.5815 0.3850 -0.0681 0.032 Uiso 1 1 calc R
C8 C 1.1871(2) -0.1579(4) 0.3494(2) 0.0287(6) Uani 1 1 d .
H8A H 1.2305 -0.0767 0.4318 0.043 Uiso 1 1 calc R
H8B H 1.2431 -0.1493 0.3061 0.043 Uiso 1 1 calc R
H8C H 1.1735 -0.3199 0.3643 0.043 Uiso 1 1 calc R
C5 C 0.7145(2) 0.1123(4) 0.0591(2) 0.0236(6) Uani 1 1 d .
H5 H 0.6433 0.0218 0.0665 0.028 Uiso 1 1 calc R
C11 C 0.5724(2) 0.3993(5) 0.2723(2) 0.0286(7) Uani 1 1 d .
H11 H 0.5538 0.5428 0.2283 0.034 Uiso 1 1 calc R
C9 C 0.7830(2) 0.3733(4) 0.2493(2) 0.0212(6) Uani 1 1 d .
H9 H 0.7417 0.5059 0.1896 0.025 Uiso 1 1 calc R
C10 C 0.6829(2) 0.2719(4) 0.2879(2) 0.0197(6) Uani 1 1 d .
C14 C 0.6224(3) -0.0223(5) 0.3975(2) 0.0337(7) Uani 1 1 d .
H14 H 0.6395 -0.1675 0.4398 0.040 Uiso 1 1 calc R
C15 C 0.7052(3) 0.0591(5) 0.3489(2) 0.0261(6) Uani 1 1 d .
H15 H 0.7784 -0.0321 0.3575 0.031 Uiso 1 1 calc R
C16 C 0.9027(2) 0.4597(5) 0.3706(2) 0.0286(6) Uani 1 1 d .
H16A H 0.9639 0.5404 0.3467 0.043 Uiso 1 1 calc R
H16B H 0.9481 0.3281 0.4258 0.043 Uiso 1 1 calc R
H16C H 0.8726 0.5658 0.4169 0.043 Uiso 1 1 calc R
C12 C 0.4890(3) 0.3175(5) 0.3210(2) 0.0365(8) Uani 1 1 d .
H12 H 0.4143 0.4059 0.3106 0.044 Uiso 1 1 calc R
C13 C 0.5147(3) 0.1083(5) 0.3844(3) 0.0395(8) Uani 1 1 d .
H13 H 0.4586 0.0542 0.4188 0.047 Uiso 1 1 calc R

loop_
_atom_site_aniso_label
_atom_site_aniso_U_11
_atom_site_aniso_U_22
_atom_site_aniso_U_33
_atom_site_aniso_U_23
_atom_site_aniso_U_13
_atom_site_aniso_U_12
N1 0.0189(11) 0.0219(11) 0.0210(11) -0.0026(9) 0.0096(10) -0.0027(9)
O2 0.0194(9) 0.0266(11) 0.0381(11) 0.0105(9) 0.0071(9) -0.0021(8)
O1 0.0230(10) 0.0308(11) 0.0536(12) 0.0002(9) 0.0165(9) -0.0058(9)
C3 0.0367(17) 0.0296(15) 0.0175(14) 0.0016(12) 0.0103(13) 0.0042(13)
C1 0.0213(13) 0.0224(14) 0.0226(14) -0.0012(12) 0.0115(12) -0.0017(12)
C2 0.0287(15) 0.0297(15) 0.0245(15) -0.0011(13) 0.0165(13) 0.0020(13)
C6 0.0289(15) 0.0245(15) 0.0197(14) -0.0064(12) 0.0090(12) 0.0006(12)
C7 0.0281(15) 0.0231(15) 0.0238(15) -0.0043(12) 0.0179(13) -0.0016(13)
C4 0.0261(14) 0.0288(16) 0.0200(14) -0.0025(12) 0.0053(12) 0.0033(12)
C8 0.0199(13) 0.0307(17) 0.0309(15) 0.0048(13) 0.0076(12) 0.0021(12)
C5 0.0220(14) 0.0235(16) 0.0246(15) -0.0032(12) 0.0101(13) -0.0032(11)
C11 0.0260(15) 0.0375(18) 0.0201(14) -0.0042(13) 0.0087(12) 0.0021(13)
C9 0.0264(13) 0.0200(14) 0.0194(13) -0.0042(11) 0.0123(12) -0.0010(11)
C10 0.0201(13) 0.0231(14) 0.0148(13) -0.0021(11) 0.0071(11) -0.0013(11)
C14 0.0445(18) 0.0297(16) 0.0283(16) -0.0064(14) 0.0178(15) -0.0128(14)
C15 0.0271(15) 0.0247(14) 0.0269(15) -0.0007(13) 0.0127(13) -0.0009(12)
C16 0.0281(15) 0.0329(16) 0.0287(15) -0.0054(13) 0.0163(13) -0.0077(13)
C12 0.0188(14) 0.065(2) 0.0257(15) -0.0097(16) 0.0099(12) 0.0009(15)
C13 0.0300(17) 0.062(2) 0.0330(18) -0.0097(17) 0.0198(15) -0.0203(16)

loop_
_atom_type_symbol
_atom_type_description
_atom_type_scat_dispersion_real
_atom_type_scat_dispersion_imag
_atom_type_scat_source
C C 0.0033 0.0016 'International Tables Vol C Tables 4.2.6.8 and 6.1.1.4'
H H 0.0000 0.0000 'International Tables Vol C Tables 4.2.6.8 and 6.1.1.4'
N N 0.0061 0.0033 'International Tables Vol C Tables 4.2.6.8 and 6.1.1.4'
O O 0.0106 0.0060 'International Tables Vol C Tables 4.2.6.8 and 6.1.1.4'

loop_
_geom_angle_atom_site_label_1
_geom_angle_atom_site_label_2
_geom_angle_atom_site_label_3
_geom_angle
C9 N1 C1 114.73(17)
C9 N1 C5 114.73(18)
C1 N1 C5 103.75(17)
C7 O2 C8 116.08(19)
C4 C3 C2 107.4(2)
C4 C3 H3 126.3
C2 C3 H3 126.3
N1 C1 C7 113.71(19)
N1 C1 C2 102.94(18)
C7 C1 C2 112.69(19)
N1 C1 H1 109.1
C7 C1 H1 109.1
C2 C1 H1 109.1
C3 C2 C6 100.5(2)
C3 C2 C1 104.24(19)
C6 C2 C1 100.34(19)
C3 C2 H2 116.4
C6 C2 H2 116.4
C1 C2 H2 116.4
C5 C6 C2 92.13(18)
C5 C6 H6A 113.3
C2 C6 H6A 113.3
C5 C6 H6B 113.3
C2 C6 H6B 113.3
H6A C6 H6B 110.6
O1 C7 O2 123.0(2)
O1 C7 C1 122.7(2)
O2 C7 C1 114.3(2)
C3 C4 C5 106.4(2)
C3 C4 H4 126.8
C5 C4 H4 126.8
O2 C8 H8A 109.5
O2 C8 H8B 109.5
H8A C8 H8B 109.5
O2 C8 H8C 109.5
H8A C8 H8C 109.5
H8B C8 H8C 109.5
N1 C5 C4 109.45(19)
N1 C5 C6 100.00(18)
C4 C5 C6 101.0(2)
N1 C5 H5 114.9
C4 C5 H5 114.9
C6 C5 H5 114.9
C12 C11 C10 120.4(2)
C12 C11 H11 119.8
C10 C11 H11 119.8
N1 C9 C10 109.84(19)
N1 C9 C16 110.60(19)
C10 C9 C16 108.39(19)
N1 C9 H9 109.3
C10 C9 H9 109.3
C16 C9 H9 109.3
C15 C10 C11 118.5(2)
C15 C10 C9 120.8(2)
C11 C10 C9 120.5(2)
C13 C14 C15 119.9(3)
C13 C14 H14 120.0
C15 C14 H14 120.0
C14 C15 C10 121.1(3)
C14 C15 H15 119.5
C10 C15 H15 119.5
C9 C16 H16A 109.5
C9 C16 H16B 109.5
H16A C16 H16B 109.5
C9 C16 H16C 109.5
H16A C16 H16C 109.5
H16B C16 H16C 109.5
C13 C12 C11 120.3(3)
C13 C12 H12 119.9
C11 C12 H12 119.9
C12 C13 C14 119.8(3)
C12 C13 H13 120.1
C14 C13 H13 120.1

loop_
_geom_bond_atom_site_label_1
_geom_bond_atom_site_label_2
_geom_bond_distance
N1 C9 1.468(3)
N1 C1 1.487(3)
N1 C5 1.507(3)
O2 C7 1.334(3)
O2 C8 1.449(3)
O1 C7 1.211(3)
C3 C4 1.321(3)
C3 C2 1.514(3)
C3 H3 0.9500
C1 C7 1.510(3)
C1 C2 1.562(3)
C1 H1 1.0000
C2 C6 1.539(3)
C2 H2 1.0000
C6 C5 1.519(3)
C6 H6A 0.9900
C6 H6B 0.9900
C4 C5 1.518(3)
C4 H4 0.9500
C8 H8A 0.9800
C8 H8B 0.9800
C8 H8C 0.9800
C5 H5 1.0000
C11 C12 1.393(4)
C11 C10 1.394(3)
C11 H11 0.9500
C9 C10 1.520(3)
C9 C16 1.532(3)
C9 H9 1.0000
C10 C15 1.389(4)
C14 C13 1.385(4)
C14 C15 1.387(3)
C14 H14 0.9500
C15 H15 0.9500
C16 H16A 0.9800
C16 H16B 0.9800
C16 H16C 0.9800
C12 C13 1.381(4)
C12 H12 0.9500
C13 H13 0.9500

loop_
_geom_torsion_atom_site_label_1
_geom_torsion_atom_site_label_2
_geom_torsion_atom_site_label_3
_geom_torsion_atom_site_label_4
_geom_torsion
C9 N1 C1 C7 105.6(2)
C5 N1 C1 C7 -128.5(2)
C9 N1 C1 C2 -132.2(2)
C5 N1 C1 C2 -6.3(2)
C4 C3 C2 C6 33.6(3)
C4 C3 C2 C1 -70.0(3)
N1 C1 C2 C3 72.0(2)
C7 C1 C2 C3 -165.1(2)
N1 C1 C2 C6 -31.7(2)
C7 C1 C2 C6 91.2(2)
C3 C2 C6 C5 -51.1(2)
C1 C2 C6 C5 55.6(2)
C8 O2 C7 O1 1.7(3)
C8 O2 C7 C1 178.65(19)
N1 C1 C7 O1 -144.4(2)
C2 C1 C7 O1 99.0(3)
N1 C1 C7 O2 38.7(3)
C2 C1 C7 O2 -78.0(3)
C2 C3 C4 C5 0.8(3)
C9 N1 C5 C4 63.3(2)
C1 N1 C5 C4 -62.6(2)
C9 N1 C5 C6 168.82(18)
C1 N1 C5 C6 42.9(2)
C3 C4 C5 N1 69.4(2)
C3 C4 C5 C6 -35.5(2)
C2 C6 C5 N1 -60.4(2)
C2 C6 C5 C4 51.8(2)
C1 N1 C9 C10 -175.52(19)
C5 N1 C9 C10 64.5(3)
C1 N1 C9 C16 -55.9(2)
C5 N1 C9 C16 -175.94(19)
C12 C11 C10 C15 2.1(3)
C12 C11 C10 C9 -172.6(2)
N1 C9 C10 C15 46.9(3)
C16 C9 C10 C15 -74.0(3)
N1 C9 C10 C11 -138.5(2)
C16 C9 C10 C11 100.6(3)
C13 C14 C15 C10 0.6(4)
C11 C10 C15 C14 -2.2(4)
C9 C10 C15 C14 172.5(2)
C10 C11 C12 C13 -0.5(4)
C11 C12 C13 C14 -1.1(4)
C15 C14 C13 C12 1.1(4)
